data_2004171
loop_
_publ_author_name
'Gallardo, H.'
'Meyer, E.'
'Vencato, I.'

_publ_contact_author
;
    Dr Ivo Vencato
    Departamento Fisica
    UFSC
    88040-900 Florianopolis
    SC
    Brazil
;
_publ_section_title
;
 5-(2,4-Dihydroxyphenyl)tetrazole Sesquihydrate
;
_journal_issue 11
_journal_name_full 'Acta Crystallographica Section C'
_journal_page_first 2430
_journal_page_last 2432
_journal_paper_doi 10.1107/S0108270195007505
_journal_volume 51
_journal_year 1995
_chemical_formula_moiety '(C7 H6 N4 O2) , 2H2 O1'
_chemical_formula_sum 'C14 H18 N8 O7'
_chemical_formula_weight 410.35
_space_group_IT_number 2
_symmetry_cell_setting triclinic
_symmetry_space_group_name_Hall '-P 1'
_symmetry_space_group_name_H-M 'P -1'
_atom_type_scat_source
;
 International Tables for X-ray Crystallography (1974, Vol.IV)
;
_cell_angle_alpha 84.53(1)
_cell_angle_beta 74.50(3)
_cell_angle_gamma 86.98(3)
_cell_formula_units_Z 2
_cell_length_a 6.908(6)
_cell_length_b 9.662(1)
_cell_length_c 14.012(2)
_cell_measurement_reflns_used 25
_cell_measurement_temperature 295
_cell_measurement_theta_max 13.51
_cell_measurement_theta_min 9.80
_cell_volume 896.8(8)
_computing_cell_refinement 'MolEN   (Fair, 1990)'
_computing_data_collection 'CAD4-Express (Nonius, 1993)'
_computing_data_reduction MolEN
_computing_molecular_graphics 'ORTEPII (Johnson, 1976)'
_computing_publication_material 'MolEN   (Fair, 1990)'
_computing_structure_refinement 'SHELX76 (Sheldrick, 1976)'
_computing_structure_solution 'SHELX86 (Sheldrick, 1985)'
_diffrn_measurement_device ' NONIUS CAD-4 '
_diffrn_measurement_method \w/2\q
_diffrn_radiation_type Mo
_diffrn_radiation_wavelength 0.7107
_diffrn_reflns_av_R_equivalents 0.0063
_diffrn_reflns_limit_h_max 8
_diffrn_reflns_limit_h_min -7
_diffrn_reflns_limit_k_max 11
_diffrn_reflns_limit_k_min -11
_diffrn_reflns_limit_l_max 16
_diffrn_reflns_limit_l_min 0
_diffrn_reflns_number 3443
_diffrn_reflns_theta_max 24.97
_diffrn_standards_decay_% -1.62
_diffrn_standards_interval_time 30
_diffrn_standards_number 2
_exptl_absorpt_coefficient_mu 0.116
_exptl_crystal_colour colourless
_exptl_crystal_density_diffrn 1.519
_exptl_crystal_description needle
_exptl_crystal_size_max 0.70
_exptl_crystal_size_mid 0.40
_exptl_crystal_size_min 0.15
_refine_diff_density_max 0.11
_refine_diff_density_min -0.24
_refine_ls_extinction_coef '   x = 8.5(6) x 10^-8^ '
_refine_ls_extinction_method ' F =  F(1 - xF^2^/sin\q) '
_refine_ls_goodness_of_fit_obs 0.75
_refine_ls_hydrogen_treatment noref
_refine_ls_number_parameters 263
_refine_ls_number_reflns 2351
_refine_ls_R_factor_obs 0.0468
_refine_ls_shift/esd_max 0.65
_refine_ls_structure_factor_coef F
_refine_ls_weighting_details 'w = 1.000/[\s^2^(F)+0.003087F^2^]'
_refine_ls_weighting_scheme calc
_refine_ls_wR_factor_obs 0.0600
_reflns_number_observed 2351
_reflns_number_total 2649
_reflns_observed_criterion 'F > 6.0\s(F)'
_cod_data_source_file ns1005.cif
_cod_data_source_block DEFAULT
_cod_depositor_comments
;
 Adding _atom_site_type_symbol label and values.

 Antanas Vaitkus
 2013-04-08

The following automatic conversions were performed:

'_refine_ls_weighting_scheme' value 'w =
1.000/[\s^2^(F)+0.003087F^2^]' was changed to 'calc'. New tag
'_refine_ls_weighting_details' was created. The value of the new tag
was set to 'w = 1.000/[\s^2^(F)+0.003087F^2^]'.

Automatic conversion script
Id: cif_fix_values 3143 2015-03-26 13:38:13Z robertas 
;
_cod_original_cell_volume 896.8(9)
_cod_database_code 2004171

loop_
_symmetry_equiv_pos_as_xyz
x,y,z
-x,-y,-z

loop_
_atom_site_aniso_label
_atom_site_aniso_U_11
_atom_site_aniso_U_22
_atom_site_aniso_U_33
_atom_site_aniso_U_12
_atom_site_aniso_U_13
_atom_site_aniso_U_23
O1 0.0740(10) 0.0249(7) 0.0332(8) 0.0050(8) -0.0260(8) -0.0061(6)
O2 0.0790(10) 0.0399(9) 0.0248(8) -0.0016(9) -0.0182(8) -0.0051(6)
N1 0.0550(10) 0.0253(9) 0.0307(9) -0.0014(8) -0.0151(8) -0.0011(7)
N2 0.0690(10) 0.0270(10) 0.0320(9) -0.0016(9) -0.0178(9) 0.0049(7)
N3 0.0680(10) 0.0310(10) 0.0280(9) -0.0016(9) -0.0166(9) 0.0006(7)
N4 0.0550(10) 0.0245(8) 0.0278(9) -0.0007(8) -0.0153(8) -0.0016(7)
C1 0.0390(10) 0.0260(10) 0.0290(10) -0.0007(8) -0.0134(9) -0.0054(8)
C2 0.0340(10) 0.0260(10) 0.0270(10) -0.0025(8) -0.0111(8) -0.0015(8)
C3 0.0430(10) 0.0260(10) 0.0340(10) -0.0003(9) -0.0116(9) -0.0042(8)
C4 0.0480(10) 0.0300(10) 0.0330(10) -0.0003(9) -0.0120(10) -0.0089(8)
C5 0.0400(10) 0.0340(10) 0.0260(10) -0.0032(9) -0.0104(9) -0.0026(8)
C6 0.0490(10) 0.0280(10) 0.0290(10) -0.0002(9) -0.0149(9) 0.0004(8)
C7 0.0340(10) 0.0239(9) 0.0310(10) -0.0001(8) -0.0110(8) -0.0027(8)
O1' 0.0900(10) 0.0222(7) 0.0309(8) 0.0008(8) -0.0225(8) -0.0040(6)
O2' 0.0820(10) 0.0300(8) 0.0276(7) -0.0009(8) -0.0198(8) -0.0069(6)
N1' 0.0480(10) 0.0300(9) 0.0269(8) 0.0005(8) -0.0143(8) -0.0004(7)
N2' 0.0620(10) 0.0370(10) 0.0266(9) 0.0030(9) -0.0164(9) -0.0026(7)
N3' 0.0640(10) 0.0350(10) 0.0281(9) 0.0041(9) -0.0158(9) -0.0072(8)
N4' 0.0530(10) 0.0267(9) 0.0293(8) 0.0008(8) -0.0160(8) -0.0040(7)
C1' 0.0390(10) 0.0234(9) 0.0280(10) 0.0009(8) -0.0112(9) -0.0001(8)
C2' 0.0330(10) 0.0240(10) 0.0270(10) -0.0003(8) -0.0110(8) -0.0004(8)
C3' 0.0450(10) 0.0240(10) 0.0290(10) -0.0002(9) -0.0116(9) 0.0011(8)
C4' 0.0520(10) 0.0240(10) 0.0320(10) 0.0001(9) -0.0147(9) -0.0032(8)
C5' 0.0450(10) 0.0270(10) 0.0239(9) 0.0001(9) -0.0126(9) -0.0041(8)
C6' 0.0510(10) 0.0260(10) 0.0250(10) 0.0010(9) -0.0135(9) -0.0015(8)
C7' 0.0350(10) 0.0260(10) 0.0270(10) 0.0002(8) -0.0092(8) 0.0006(7)
Ow1 0.0670(10) 0.0461(9) 0.0325(8) 0.0108(8) -0.0189(7) -0.0041(7)
Ow2 0.0740(10) 0.0324(8) 0.0371(8) -0.0025(8) -0.0199(8) -0.0027(6)
Ow3 0.0650(10) 0.0451(9) 0.0438(9) -0.0031(8) -0.0139(8) -0.0104(7)

loop_
_atom_site_label
_atom_site_type_symbol
_atom_site_fract_x
_atom_site_fract_y
_atom_site_fract_z
_atom_site_U_iso_or_equiv
O1 O 0.2265(3) 0.0102(2) 0.7881(1) 3.30(7)
O2 O 0.2743(3) -0.1202(2) 0.4627(1) 3.70(7)
N1 N 0.2464(3) -0.3969(2) 0.9072(1) 2.87(8)
N2 N 0.2330(3) -0.3826(2) 1.0043(1) 3.33(8)
N3 N 0.2271(3) -0.2536(2) 1.0209(1) 3.29(8)
N4 N 0.2344(3) -0.1809(2) 0.9340(1) 2.78(7)
C1 C 0.2438(3) -0.0896(2) 0.7242(1) 2.38(8)
C2 C 0.2548(3) -0.2283(2) 0.7601(1) 2.25(8)
C3 C 0.2695(3) -0.3302(2) 0.6921(2) 2.66(8)
C4 C 0.2744(3) -0.2949(2) 0.5939(2) 2.86(9)
C5 C 0.2670(3) -0.1556(2) 0.5606(2) 2.63(8)
C6 C 0.2526(3) -0.0529(2) 0.6249(2) 2.74(9)
C7 C 0.2465(3) -0.2691(2) 0.8636(2) 2.31(8)
O1' O 0.7667(3) -0.4619(2) 0.8154(1) 3.67(7)
O2' O 0.7247(3) -0.0980(2) 1.0268(1) 3.58(7)
N1' N 0.7709(3) -0.1834(2) 0.5697(1) 2.71(7)
N2' N 0.7839(3) -0.2675(2) 0.4956(1) 3.25(8)
N3' N 0.7834(3) -0.3973(2) 0.5274(1) 3.28(8)
N4' N 0.7703(3) -0.3993(2) 0.6249(1) 2.80(7)
C1' C 0.7528(3) -0.3247(2) 0.8293(1) 2.38(8)
C2' C 0.7501(3) -0.2280(2) 0.7492(1) 2.16(8)
C3' C 0.7378(3) -0.0852(2) 0.7657(2) 2.56(8)
C4' C 0.7282(3) -0.0422(2) 0.8578(2) 2.81(9)
C5' C 0.7320(3) -0.1418(2) 0.9356(1) 2.46(8)
C6' C 0.7437(3) -0.2813(2) 0.9218(1) 2.63(8)
C7' C 0.7626(3) -0.2683(2) 0.6506(1) 2.30(8)
Ow1 O 0.0840(3) 0.2550(2) 0.7173(1) 3.77(7)
Ow2 O 0.3167(3) 0.3281(2) 0.8345(1) 3.69(7)
Ow3 O -0.3016(3) 0.3067(2) 0.6946(1) 4.02(7)
HO1 H 0.1906 0.0982 0.7610 5.92
HO2 H 0.2607 -0.0179 0.4494 5.92
HN4 H 0.2557 -0.0794 0.9259 5.92
H3 H 0.2788 -0.4395 0.7188 5.92
H4 H 0.2853 -0.3750 0.5430 5.92
H6 H 0.2490 0.0567 0.5974 5.92
HO1' H 0.7427 -0.4706 0.7402 5.92
HO2' H 0.7171 -0.1743 1.0771 5.92
HN4' H 0.7478 -0.4827 0.6528 5.92
H3' H 0.7356 -0.0088 0.7044 5.92
H4' H 0.7176 0.0685 0.8690 5.92
H6' H 0.7464 -0.3577 0.9843 5.92
Hw11 H 0.1443 0.2646 0.6529 5.92
Hw12 H -0.0542 0.2775 0.7284 5.92
Hw21 H 0.3006 0.4282 0.8483 5.92
Hw22 H 0.2190 0.3120 0.7970 5.92
Hw31 H -0.3094 0.2478 0.6464 5.92
Hw32 H -0.4142 0.3076 0.7509 5.92

loop_
_geom_angle_atom_site_label_1
_geom_angle_atom_site_label_2
_geom_angle_atom_site_label_3
_geom_angle
_geom_angle_publ_flag
N2 N1 C7 106.1(2) no
N1 N2 N3 111.1(2) no
N2 N3 N4 106.2(2) no
N3 N4 C7 109.5(2) no
O1 C1 C2 118.6(2) yes
O1 C1 C6 120.2(2) no
C2 C1 C6 121.1(2) no
C1 C2 C3 117.4(2) no
C1 C2 C7 122.1(2) yes
C3 C2 C7 120.5(2) no
C2 C3 C4 121.9(2) no
C3 C4 C5 119.0(2) no
O2 C5 C4 119.1(2) no
O2 C5 C6 120.1(2) no
C4 C5 C6 120.8(2) no
C1 C6 C5 119.8(2) no
N1 C7 N4 107.1(2) no
N1 C7 C2 127.6(2) yes
N4 C7 C2 125.3(2) yes
N2' N1' C7' 105.5(2) no
N1' N2' N3' 111.8(2) no
N2' N3' N4' 105.5(2) no
N3' N4' C7' 109.5(2) no
O1' C1' C2' 119.2(2) yes
O1' C1' C6' 120.2(2) no
C2' C1' C6' 120.6(2) no
C1' C2' C3' 117.9(2) no
C1' C2' C7' 122.6(2) yes
C3' C2' C7' 119.5(2) no
C2' C3' C4' 121.4(2) no
C3' C4' C5' 118.9(2) no
O2' C5' C4' 118.5(2) no
O2' C5' C6' 120.5(2) no
C4' C5' C6' 121.0(2) no
C1' C6' C5' 120.2(2) no
N1' C7' N4' 107.7(2) no
N1' C7' C2' 126.4(2) yes
N4' C7' C2' 125.8(2) yes

loop_
_geom_bond_atom_site_label_1
_geom_bond_atom_site_label_2
_geom_bond_distance
_geom_bond_publ_flag
O1 C1 1.357(3) no
O2 C5 1.370(3) no
N1 N2 1.359(3) yes
N1 C7 1.324(3) yes
N2 N3 1.286(3) yes
N3 N4 1.337(3) yes
N4 C7 1.347(3) yes
C1 C2 1.391(3) no
C1 C6 1.389(3) no
C2 C3 1.416(3) no
C2 C7 1.453(3) no
C3 C4 1.378(3) no
C4 C5 1.385(3) no
C5 C6 1.385(3) no
O1' C1' 1.353(3) no
O2' C5' 1.372(3) no
N1' N2' 1.360(3) yes
N1' C7' 1.324(3) yes
N2' N3' 1.290(3) yes
N3' N4' 1.343(3) yes
N4' C7' 1.343(3) yes
C1' C2' 1.394(3) no
C1' C6' 1.385(3) no
C2' C3' 1.415(3) no
C2' C7' 1.450(3) no
C3' C4' 1.377(3) no
C4' C5' 1.388(3) no
C5' C6' 1.375(3) no
O1 HO1 0.946 no
O2 HO2 0.992 no
N4 HN4 0.991 no
C3 H3 1.091 no
C4 H4 1.088 no
C6 H6 1.093 no
O1' HO1' 1.121 no
O2' HO2' 0.963 no
N4' HN4' 0.864 no
C3' H3' 1.081 no
C4' H4' 1.092 no
C6' H6' 1.094 no
OW1 H1W1 0.885 no
OW1 H2W1 0.942 no
OW2 H1W2 0.999 no
OW2 H2W2 0.986 no
OW3 H1W3 0.937 no
OW3 H2W3 0.949 no
